data_4036336
loop_
_publ_author_name
'Huang, Lisha'
'Li, Jiangtao'
'Zhao, Yan'
'Ye, Xinyi'
'Liu, Yang'
'Yan, Lin'
'Tan, Choon-Hong'
'Liu, Hongjun'
'Jiang, Zhiyong'

_publ_section_title
;
 Chiral Bicyclic Guanidine-Catalyzed Enantioselective Sulfenylation of
 Oxindoles and Benzofuran-2(3H)-ones.
;
_journal_issue 17
_journal_name_full 'The Journal of organic chemistry'
_journal_page_first 8933
_journal_page_last 8941
_journal_paper_doi 10.1021/acs.joc.5b01606
_journal_volume 80
_journal_year 2015
_chemical_absolute_configuration s
_chemical_formula_moiety 'C22 H18 O2 S'
_chemical_formula_sum 'C22 H18 O2 S'
_chemical_formula_weight 346.42
_space_group_crystal_system monoclinic
_space_group_IT_number 4
_space_group_name_Hall 'P 2yb'
_space_group_name_H-M_alt 'P 1 21 1'
_atom_sites_solution_hydrogens geom
_atom_sites_solution_primary direct
_audit_creation_date 2015-06-09
_audit_creation_method
;
Olex2 1.2
(compiled 2015.01.26 svn.r3150 for OlexSys, GUI svn.r4998)
;
_cell_angle_alpha 90
_cell_angle_beta 104.637(5)
_cell_angle_gamma 90
_cell_formula_units_Z 2
_cell_length_a 8.2262(3)
_cell_length_b 13.4475(5)
_cell_length_c 8.5887(5)
_cell_measurement_reflns_used 3102
_cell_measurement_temperature 291(2)
_cell_measurement_theta_max 72.1260
_cell_measurement_theta_min 5.2890
_cell_volume 919.26(7)
_computing_cell_refinement
;
CrysAlisPro, Agilent Technologies,
Version 1.171.36.28 (release 01-02-2013 CrysAlis171 .NET)
(compiled Feb  1 2013,16:14:44)
;
_computing_data_collection
;
CrysAlisPro, Agilent Technologies,
Version 1.171.36.28 (release 01-02-2013 CrysAlis171 .NET)
(compiled Feb  1 2013,16:14:44)
;
_computing_data_reduction
;
CrysAlisPro, Agilent Technologies,
Version 1.171.36.28 (release 01-02-2013 CrysAlis171 .NET)
(compiled Feb  1 2013,16:14:44)
;
_computing_molecular_graphics 'Olex2 (Dolomanov et al., 2009)'
_computing_publication_material 'Olex2 (Dolomanov et al., 2009)'
_computing_structure_refinement 'ShelXL (Sheldrick, 2008)'
_computing_structure_solution 'ShelXS (Sheldrick, 2008)'
_diffrn_ambient_temperature 291.15
_diffrn_detector_area_resol_mean 16.2312
_diffrn_measured_fraction_theta_full 1.000
_diffrn_measured_fraction_theta_max 1.000
_diffrn_measurement_details
;
#__ type_ start__ end____ width___ exp.time_
  1 omega  -58.00  -32.00   1.0000    1.0000
omega____ theta____ kappa____ phi______ frames
    -        0.0000  178.0000   60.0000 26

#__ type_ start__ end____ width___ exp.time_
  2 omega   40.00   65.00   1.0000    1.0000
omega____ theta____ kappa____ phi______ frames
    -        0.0000   57.0000   30.0000 25

#__ type_ start__ end____ width___ exp.time_
  3 omega -113.00  -42.00   1.0000    1.0000
omega____ theta____ kappa____ phi______ frames
    -      -42.5000  178.0000  -90.0000 71

#__ type_ start__ end____ width___ exp.time_
  4 omega  -29.00   22.00   1.0000    1.0000
omega____ theta____ kappa____ phi______ frames
    -      -42.5000   37.0000 -120.0000 51

#__ type_ start__ end____ width___ exp.time_
  5 omega -114.00  -37.00   1.0000    1.0000
omega____ theta____ kappa____ phi______ frames
    -      -42.5000  -37.0000   60.0000 77

#__ type_ start__ end____ width___ exp.time_
  6 omega  -66.00  -23.00   1.0000    1.0000
omega____ theta____ kappa____ phi______ frames
    -      -42.5000  -57.0000 -120.0000 43

#__ type_ start__ end____ width___ exp.time_
  7 omega -114.00  -20.00   1.0000    1.0000
omega____ theta____ kappa____ phi______ frames
    -      -42.5000  -45.0000  150.0000 94

#__ type_ start__ end____ width___ exp.time_
  8 omega   18.00   77.00   1.0000    1.0000
omega____ theta____ kappa____ phi______ frames
    -       56.0000  -57.0000 -150.0000 59

#__ type_ start__ end____ width___ exp.time_
  9 omega   47.00  107.00   1.0000    1.0000
omega____ theta____ kappa____ phi______ frames
    -       56.0000 -125.0000 -150.0000 60

#__ type_ start__ end____ width___ exp.time_
 10 omega   13.00   62.00   1.0000    1.0000
omega____ theta____ kappa____ phi______ frames
    -       56.0000  -99.0000   90.0000 49

#__ type_ start__ end____ width___ exp.time_
 11 omega   39.00   65.00   1.0000    4.0000
omega____ theta____ kappa____ phi______ frames
    -      112.0000  -30.0000  -30.0000 26

#__ type_ start__ end____ width___ exp.time_
 12 omega   43.00   70.00   1.0000    4.0000
omega____ theta____ kappa____ phi______ frames
    -      112.0000  -45.0000 -180.0000 27

#__ type_ start__ end____ width___ exp.time_
 13 omega   83.00  132.00   1.0000    4.0000
omega____ theta____ kappa____ phi______ frames
    -      112.0000  178.0000  120.0000 49

#__ type_ start__ end____ width___ exp.time_
 14 omega   41.00   90.00   1.0000    4.0000
omega____ theta____ kappa____ phi______ frames
    -      112.0000  -30.0000  120.0000 49

#__ type_ start__ end____ width___ exp.time_
 15 omega   57.00   97.00   1.0000    4.0000
omega____ theta____ kappa____ phi______ frames
    -      112.0000  -45.0000   30.0000 40

#__ type_ start__ end____ width___ exp.time_
 16 omega   39.00   72.00   1.0000    4.0000
omega____ theta____ kappa____ phi______ frames
    -      112.0000  -30.0000   90.0000 33

#__ type_ start__ end____ width___ exp.time_
 17 omega   42.00   73.00   1.0000    4.0000
omega____ theta____ kappa____ phi______ frames
    -      112.0000  -77.0000 -180.0000 31

#__ type_ start__ end____ width___ exp.time_
 18 omega   44.00   70.00   1.0000    4.0000
omega____ theta____ kappa____ phi______ frames
    -      112.0000  -30.0000   60.0000 26

#__ type_ start__ end____ width___ exp.time_
 19 omega   65.00  116.00   1.0000    4.0000
omega____ theta____ kappa____ phi______ frames
    -      112.0000 -111.0000  -23.0000 51

#__ type_ start__ end____ width___ exp.time_
 20 omega   46.00   78.00   1.0000    4.0000
omega____ theta____ kappa____ phi______ frames
    -      112.0000  -30.0000 -180.0000 32

#__ type_ start__ end____ width___ exp.time_
 21 omega   49.00   89.00   1.0000    4.0000
omega____ theta____ kappa____ phi______ frames
    -      112.0000  -30.0000 -150.0000 40

#__ type_ start__ end____ width___ exp.time_
 22 omega  109.00  178.00   1.0000    4.0000
omega____ theta____ kappa____ phi______ frames
    -      112.0000   61.0000 -150.0000 69

#__ type_ start__ end____ width___ exp.time_
 23 omega   94.00  142.00   1.0000    4.0000
omega____ theta____ kappa____ phi______ frames
    -      112.0000  -15.0000 -120.0000 48

#__ type_ start__ end____ width___ exp.time_
 24 omega   41.00   98.00   1.0000    4.0000
omega____ theta____ kappa____ phi______ frames
    -      112.0000  -45.0000  -90.0000 57

#__ type_ start__ end____ width___ exp.time_
 25 omega   42.00  107.00   1.0000    4.0000
omega____ theta____ kappa____ phi______ frames
    -      112.0000  -94.0000  150.0000 65

#__ type_ start__ end____ width___ exp.time_
 26 omega   75.00  130.00   1.0000    4.0000
omega____ theta____ kappa____ phi______ frames
    -      112.0000  -77.0000 -180.0000 55

#__ type_ start__ end____ width___ exp.time_
 27 omega   40.00  107.00   1.0000    4.0000
omega____ theta____ kappa____ phi______ frames
    -      112.0000  -94.0000   60.0000 67

#__ type_ start__ end____ width___ exp.time_
 28 omega   73.00  168.00   1.0000    4.0000
omega____ theta____ kappa____ phi______ frames
    -      112.0000   15.0000  150.0000 95

#__ type_ start__ end____ width___ exp.time_
 29 omega   -4.00   42.00   1.0000    1.0000
omega____ theta____ kappa____ phi______ frames
    -        0.0000  -99.0000 -120.0000 46

#__ type_ start__ end____ width___ exp.time_
 30 omega -113.00  -12.00   1.0000    1.0000
omega____ theta____ kappa____ phi______ frames
    -      -42.5000  -77.0000    0.0000 101

#__ type_ start__ end____ width___ exp.time_
 31 omega   26.00  126.00   1.0000    1.0000
omega____ theta____ kappa____ phi______ frames
    -       56.0000   77.0000 -120.0000 100

#__ type_ start__ end____ width___ exp.time_
 32 omega   26.00   93.00   1.0000    1.0000
omega____ theta____ kappa____ phi______ frames
    -       56.0000   77.0000  120.0000 67

#__ type_ start__ end____ width___ exp.time_
 33 omega  -13.00   77.00   1.0000    1.0000
omega____ theta____ kappa____ phi______ frames
    -       56.0000  -57.0000  120.0000 90
;
_diffrn_measurement_device_type 'Xcalibur, Eos, Gemini'
_diffrn_measurement_method '\w scans'
_diffrn_orient_matrix_UB_11 -0.0238782000
_diffrn_orient_matrix_UB_12 -0.1032511000
_diffrn_orient_matrix_UB_13 -0.0803680000
_diffrn_orient_matrix_UB_21 -0.0396090000
_diffrn_orient_matrix_UB_22 -0.0442838000
_diffrn_orient_matrix_UB_23 0.1516715000
_diffrn_orient_matrix_UB_31 -0.1879527000
_diffrn_orient_matrix_UB_32 0.0224499000
_diffrn_orient_matrix_UB_33 -0.0700099000
_diffrn_radiation_monochromator graphite
_diffrn_radiation_type CuK\a
_diffrn_radiation_wavelength 1.54184
_diffrn_reflns_av_R_equivalents 0.0334
_diffrn_reflns_av_unetI/netI 0.0422
_diffrn_reflns_Laue_measured_fraction_full 1.000
_diffrn_reflns_Laue_measured_fraction_max 1.000
_diffrn_reflns_limit_h_max 7
_diffrn_reflns_limit_h_min -9
_diffrn_reflns_limit_k_max 16
_diffrn_reflns_limit_k_min -16
_diffrn_reflns_limit_l_max 9
_diffrn_reflns_limit_l_min -10
_diffrn_reflns_number 6917
_diffrn_reflns_point_group_measured_fraction_full 1.000
_diffrn_reflns_point_group_measured_fraction_max 1.000
_diffrn_reflns_theta_full 67.076
_diffrn_reflns_theta_max 67.076
_diffrn_reflns_theta_min 5.323
_diffrn_source 'Enhance (Cu) X-ray Source'
_exptl_absorpt_coefficient_mu 1.646
_exptl_absorpt_correction_T_max 1.00000
_exptl_absorpt_correction_T_min 0.69088
_exptl_absorpt_correction_type multi-scan
_exptl_absorpt_process_details
;
CrysAlisPro, Agilent Technologies,
Version 1.171.36.28 (release 01-02-2013 CrysAlis171 .NET)
(compiled Feb  1 2013,16:14:44)
Empirical absorption correction using spherical harmonics,
 implemented in SCALE3 ABSPACK scaling algorithm.
;
_exptl_crystal_colour
;
;
_exptl_crystal_density_diffrn 1.252
_exptl_crystal_description
;
;
_exptl_crystal_F_000 364
_exptl_crystal_size_max 0.2
_exptl_crystal_size_mid 0.13
_exptl_crystal_size_min 0.12
_refine_diff_density_max 0.159
_refine_diff_density_min -0.145
_refine_diff_density_rms 0.029
_refine_ls_abs_structure_details
;
 Flack x determined using 1297 quotients [(I+)-(I-)]/[(I+)+(I-)]
 (Parsons, Flack and Wagner, Acta Cryst. B69 (2013) 249-259).
;
_refine_ls_abs_structure_Flack 0.008(12)
_refine_ls_extinction_coef 0.0256(16)
_refine_ls_extinction_expression Fc^*^=kFc[1+0.001xFc^2^\l^3^/sin(2\q)]^-1/4^
_refine_ls_extinction_method 'SHELXL-2014/7 (Sheldrick 2014'
_refine_ls_goodness_of_fit_ref 1.061
_refine_ls_hydrogen_treatment constr
_refine_ls_matrix_type full
_refine_ls_number_parameters 227
_refine_ls_number_reflns 3285
_refine_ls_number_restraints 1
_refine_ls_restrained_S_all 1.061
_refine_ls_R_factor_all 0.0401
_refine_ls_R_factor_gt 0.0357
_refine_ls_shift/su_max 0.000
_refine_ls_shift/su_mean 0.000
_refine_ls_structure_factor_coef Fsqd
_refine_ls_weighting_details 'w=1/[\s^2^(Fo^2^)+(0.0428P)^2^+0.0019P] where P=(Fo^2^+2Fc^2^)/3'
_refine_ls_weighting_scheme calc
_refine_ls_wR_factor_gt 0.0892
_refine_ls_wR_factor_ref 0.0940
_reflns_Friedel_coverage 0.911
_reflns_Friedel_fraction_full 1.000
_reflns_Friedel_fraction_max 1.000
_reflns_number_gt 3010
_reflns_number_total 3285
_reflns_threshold_expression 'I > 2\s(I)'
_cod_data_source_file his.cif
_cod_data_source_block his
_cod_original_cell_volume 919.27(7)
_cod_database_code 4036336
_chemical_oxdiff_formula C20H20N4O4S1
_shelx_space_group_comment
;
The symmetry employed for this shelxl refinement is uniquely defined
by the following loop, which should always be used as a source of
symmetry information in preference to the above space-group names.
They are only intended as comments.
;
_shelx_estimated_absorpt_t_max 0.827
_shelx_estimated_absorpt_t_min 0.734
_reflns_odcompleteness_completeness 100.00
_reflns_odcompleteness_iscentric 1
_reflns_odcompleteness_theta 66.97
_olex2_refinement_description
;
1. Fixed Uiso
 At 1.2 times of:
  All C(H) groups, All C(H,H) groups
2.a Secondary CH2 refined with riding coordinates:
 C9(H9A,H9B), C16(H16A,H16B)
2.b Aromatic/amide H refined with riding coordinates:
 C1(H1), C2(H2), C3(H3), C4(H4), C11(H11), C12(H12), C13(H13), C14(H14),
 C15(H15), C18(H18), C19(H19), C20(H20), C21(H21), C22(H22)
;
_shelx_shelxl_version_number 2014/7
_olex2_submission_special_instructions 'No special instructions were received'

loop_
_space_group_symop_operation_xyz
'x, y, z'
'-x, y+1/2, -z'

loop_
_atom_site_label
_atom_site_type_symbol
_atom_site_fract_x
_atom_site_fract_y
_atom_site_fract_z
_atom_site_U_iso_or_equiv
_atom_site_adp_type
_atom_site_occupancy
_atom_site_site_symmetry_order
_atom_site_calc_flag
_atom_site_refinement_flags_posn
C1 C 0.8768(5) 0.6786(4) 0.8977(5) 0.0713(11) Uani 1 1 d .
H1 H 0.8543 0.6320 0.9694 0.086 Uiso 1 1 calc R
C2 C 0.9207(7) 0.7746(4) 0.9450(7) 0.0923(17) Uani 1 1 d .
H2 H 0.9250 0.7936 1.0501 0.111 Uiso 1 1 calc R
C3 C 0.9587(7) 0.8434(4) 0.8404(8) 0.0965(19) Uani 1 1 d .
H3 H 0.9900 0.9074 0.8767 0.116 Uiso 1 1 calc R
C4 C 0.9510(6) 0.8185(3) 0.6803(7) 0.0781(13) Uani 1 1 d .
H4 H 0.9760 0.8641 0.6084 0.094 Uiso 1 1 calc R
C5 C 0.9044(4) 0.7232(2) 0.6368(4) 0.0519(8) Uani 1 1 d .
C6 C 0.8674(4) 0.6538(2) 0.7396(4) 0.0473(7) Uani 1 1 d .
C7 C 0.8260(4) 0.5585(2) 0.6499(4) 0.0433(6) Uani 1 1 d .
C8 C 0.8440(4) 0.5868(3) 0.4829(4) 0.0485(7) Uani 1 1 d .
C9 C 0.6493(4) 0.5155(3) 0.6421(5) 0.0555(8) Uani 1 1 d .
H9A H 0.6397 0.4508 0.5907 0.067 Uiso 1 1 calc R
H9B H 0.6385 0.5059 0.7510 0.067 Uiso 1 1 calc R
C10 C 0.5064(4) 0.5804(3) 0.5520(5) 0.0529(8) Uani 1 1 d .
C11 C 0.4687(4) 0.6697(3) 0.6156(5) 0.0628(10) Uani 1 1 d .
H11 H 0.5329 0.6914 0.7150 0.075 Uiso 1 1 calc R
C12 C 0.3348(5) 0.7268(3) 0.5302(7) 0.0766(12) Uani 1 1 d .
H12 H 0.3110 0.7871 0.5726 0.092 Uiso 1 1 calc R
C13 C 0.2377(5) 0.6957(4) 0.3847(6) 0.0816(14) Uani 1 1 d .
H13 H 0.1480 0.7343 0.3289 0.098 Uiso 1 1 calc R
C14 C 0.2733(6) 0.6080(4) 0.3225(6) 0.0824(14) Uani 1 1 d .
H14 H 0.2072 0.5866 0.2237 0.099 Uiso 1 1 calc R
C15 C 0.4076(5) 0.5497(3) 0.4045(5) 0.0674(10) Uani 1 1 d .
H15 H 0.4309 0.4899 0.3600 0.081 Uiso 1 1 calc R
C16 C 1.1765(4) 0.5187(3) 0.7396(6) 0.0639(10) Uani 1 1 d .
H16A H 1.1862 0.5310 0.6310 0.077 Uiso 1 1 calc R
H16B H 1.1841 0.5820 0.7953 0.077 Uiso 1 1 calc R
C17 C 1.3147(3) 0.4511(3) 0.8258(4) 0.0500(7) Uani 1 1 d .
C18 C 1.3397(5) 0.3600(3) 0.7620(5) 0.0641(10) Uani 1 1 d .
H18 H 1.2692 0.3404 0.6643 0.077 Uiso 1 1 calc R
C19 C 1.4662(6) 0.2978(4) 0.8396(7) 0.0809(13) Uani 1 1 d .
H19 H 1.4792 0.2363 0.7946 0.097 Uiso 1 1 calc R
C20 C 1.5718(6) 0.3245(4) 0.9800(7) 0.0907(16) Uani 1 1 d .
H20 H 1.6580 0.2820 1.0312 0.109 Uiso 1 1 calc R
C21 C 1.5517(6) 0.4137(5) 1.0465(5) 0.0904(16) Uani 1 1 d .
H21 H 1.6246 0.4324 1.1436 0.108 Uiso 1 1 calc R
C22 C 1.4229(5) 0.4775(3) 0.9702(5) 0.0705(11) Uani 1 1 d .
H22 H 1.4097 0.5383 1.0171 0.085 Uiso 1 1 calc R
O1 O 0.8890(3) 0.68457(19) 0.4827(3) 0.0577(6) Uani 1 1 d .
O2 O 0.8238(4) 0.5373(2) 0.3658(3) 0.0731(8) Uani 1 1 d .
S1 S 0.97528(9) 0.45944(6) 0.73378(12) 0.0567(3) Uani 1 1 d .

loop_
_atom_site_aniso_label
_atom_site_aniso_U_11
_atom_site_aniso_U_22
_atom_site_aniso_U_33
_atom_site_aniso_U_23
_atom_site_aniso_U_13
_atom_site_aniso_U_12
C1 0.065(2) 0.087(3) 0.060(2) -0.009(2) 0.0110(18) 0.003(2)
C2 0.086(3) 0.096(4) 0.082(3) -0.043(3) -0.002(3) 0.009(3)
C3 0.084(3) 0.055(3) 0.129(5) -0.040(3) -0.012(3) 0.004(2)
C4 0.067(2) 0.044(2) 0.111(4) 0.005(2) 0.001(2) -0.0033(18)
C5 0.0413(16) 0.0435(16) 0.067(2) 0.0059(15) 0.0063(14) 0.0020(13)
C6 0.0383(15) 0.0495(17) 0.0531(17) -0.0042(13) 0.0096(13) 0.0045(13)
C7 0.0353(14) 0.0383(14) 0.0560(17) 0.0040(13) 0.0112(12) 0.0039(11)
C8 0.0376(15) 0.0526(17) 0.0551(18) -0.0023(15) 0.0113(13) 0.0027(13)
C9 0.0405(16) 0.0463(18) 0.081(2) 0.0074(17) 0.0185(16) 0.0000(14)
C10 0.0355(16) 0.0525(19) 0.074(2) 0.0080(16) 0.0209(15) -0.0020(13)
C11 0.0448(18) 0.056(2) 0.090(3) 0.0030(19) 0.0215(18) 0.0013(15)
C12 0.059(2) 0.061(2) 0.118(4) 0.016(2) 0.038(2) 0.0137(19)
C13 0.053(2) 0.095(3) 0.102(3) 0.040(3) 0.027(2) 0.021(2)
C14 0.051(2) 0.117(4) 0.077(3) 0.018(3) 0.012(2) 0.003(2)
C15 0.0484(19) 0.076(3) 0.079(3) -0.002(2) 0.0186(18) -0.0001(18)
C16 0.0370(16) 0.054(2) 0.100(3) 0.015(2) 0.0167(18) -0.0035(14)
C17 0.0350(13) 0.0550(17) 0.0609(18) 0.0008(17) 0.0139(12) -0.0016(15)
C18 0.052(2) 0.065(2) 0.070(2) -0.0096(18) 0.0065(17) 0.0013(17)
C19 0.066(3) 0.066(3) 0.109(4) -0.005(2) 0.020(2) 0.019(2)
C20 0.059(2) 0.105(4) 0.102(4) 0.024(3) 0.008(2) 0.026(3)
C21 0.068(3) 0.129(5) 0.059(3) 0.000(3) -0.013(2) -0.004(3)
C22 0.068(2) 0.076(3) 0.068(2) -0.020(2) 0.0200(19) -0.004(2)
O1 0.0596(14) 0.0538(14) 0.0597(14) 0.0132(11) 0.0155(11) 0.0008(11)
O2 0.0721(17) 0.085(2) 0.0621(16) -0.0206(15) 0.0163(13) 0.0004(15)
S1 0.0391(4) 0.0434(4) 0.0875(6) 0.0183(4) 0.0156(3) 0.0045(4)

loop_
_atom_type_symbol
_atom_type_description
_atom_type_scat_dispersion_real
_atom_type_scat_dispersion_imag
_atom_type_scat_source
C C 0.0181 0.0091 'International Tables Vol C Tables 4.2.6.8 and 6.1.1.4'
H H 0.0000 0.0000 'International Tables Vol C Tables 4.2.6.8 and 6.1.1.4'
O O 0.0492 0.0322 'International Tables Vol C Tables 4.2.6.8 and 6.1.1.4'
S S 0.3331 0.5567 'International Tables Vol C Tables 4.2.6.8 and 6.1.1.4'

loop_
_geom_angle_atom_site_label_1
_geom_angle_atom_site_label_2
_geom_angle_atom_site_label_3
_geom_angle
C2 C1 H1 121.2
C2 C1 C6 117.6(5)
C6 C1 H1 121.2
C1 C2 H2 119.2
C1 C2 C3 121.5(5)
C3 C2 H2 119.2
C2 C3 H3 119.4
C2 C3 C4 121.2(4)
C4 C3 H3 119.4
C3 C4 H4 122.1
C5 C4 C3 115.7(5)
C5 C4 H4 122.1
C4 C5 C6 123.8(4)
C4 C5 O1 124.2(4)
C6 C5 O1 112.0(3)
C1 C6 C7 131.6(4)
C5 C6 C1 120.2(4)
C5 C6 C7 108.1(3)
C6 C7 C8 102.0(3)
C6 C7 C9 115.6(3)
C6 C7 S1 112.3(2)
C8 C7 C9 111.4(3)
C8 C7 S1 109.6(2)
C9 C7 S1 105.9(2)
O1 C8 C7 109.4(3)
O2 C8 C7 129.2(3)
O2 C8 O1 121.4(3)
C7 C9 H9A 108.8
C7 C9 H9B 108.8
H9A C9 H9B 107.7
C10 C9 C7 114.0(3)
C10 C9 H9A 108.8
C10 C9 H9B 108.8
C11 C10 C9 121.4(4)
C15 C10 C9 119.9(3)
C15 C10 C11 118.7(4)
C10 C11 H11 120.1
C10 C11 C12 119.8(4)
C12 C11 H11 120.1
C11 C12 H12 119.5
C13 C12 C11 121.0(4)
C13 C12 H12 119.5
C12 C13 H13 120.3
C14 C13 C12 119.4(4)
C14 C13 H13 120.3
C13 C14 H14 119.6
C13 C14 C15 120.9(5)
C15 C14 H14 119.6
C10 C15 C14 120.2(4)
C10 C15 H15 119.9
C14 C15 H15 119.9
H16A C16 H16B 108.4
C17 C16 H16A 110.0
C17 C16 H16B 110.0
C17 C16 S1 108.6(2)
S1 C16 H16A 110.0
S1 C16 H16B 110.0
C18 C17 C16 120.9(3)
C22 C17 C16 121.7(4)
C22 C17 C18 117.3(4)
C17 C18 H18 119.3
C19 C18 C17 121.4(4)
C19 C18 H18 119.3
C18 C19 H19 119.6
C20 C19 C18 120.8(5)
C20 C19 H19 119.6
C19 C20 H20 120.2
C19 C20 C21 119.6(4)
C21 C20 H20 120.2
C20 C21 H21 119.8
C20 C21 C22 120.4(4)
C22 C21 H21 119.8
C17 C22 C21 120.5(4)
C17 C22 H22 119.8
C21 C22 H22 119.8
C8 O1 C5 108.5(3)
C16 S1 C7 101.89(15)

loop_
_geom_bond_atom_site_label_1
_geom_bond_atom_site_label_2
_geom_bond_distance
C1 H1 0.9300
C1 C2 1.374(7)
C1 C6 1.381(5)
C2 H2 0.9300
C2 C3 1.379(9)
C3 H3 0.9300
C3 C4 1.401(8)
C4 H4 0.9300
C4 C5 1.362(5)
C5 C6 1.371(5)
C5 O1 1.398(4)
C6 C7 1.490(4)
C7 C8 1.527(4)
C7 C9 1.550(4)
C7 S1 1.832(3)
C8 O1 1.365(4)
C8 O2 1.182(4)
C9 H9A 0.9700
C9 H9B 0.9700
C9 C10 1.511(5)
C10 C11 1.387(5)
C10 C15 1.384(6)
C11 H11 0.9300
C11 C12 1.390(6)
C12 H12 0.9300
C12 C13 1.367(7)
C13 H13 0.9300
C13 C14 1.357(7)
C14 H14 0.9300
C14 C15 1.392(6)
C15 H15 0.9300
C16 H16A 0.9700
C16 H16B 0.9700
C16 C17 1.497(5)
C16 S1 1.827(3)
C17 C18 1.378(6)
C17 C22 1.378(5)
C18 H18 0.9300
C18 C19 1.370(6)
C19 H19 0.9300
C19 C20 1.344(7)
C20 H20 0.9300
C20 C21 1.357(7)
C21 H21 0.9300
C21 C22 1.391(7)
C22 H22 0.9300

loop_
_geom_torsion_atom_site_label_1
_geom_torsion_atom_site_label_2
_geom_torsion_atom_site_label_3
_geom_torsion_atom_site_label_4
_geom_torsion
C1 C2 C3 C4 1.2(8)
C1 C6 C7 C8 -178.9(4)
C1 C6 C7 C9 60.0(5)
C1 C6 C7 S1 -61.6(4)
C2 C1 C6 C5 1.3(6)
C2 C1 C6 C7 179.4(4)
C2 C3 C4 C5 -0.1(7)
C3 C4 C5 C6 -0.4(6)
C3 C4 C5 O1 179.8(3)
C4 C5 C6 C1 -0.3(5)
C4 C5 C6 C7 -178.7(3)
C4 C5 O1 C8 178.7(3)
C5 C6 C7 C8 -0.6(3)
C5 C6 C7 C9 -121.7(3)
C5 C6 C7 S1 116.7(3)
C6 C1 C2 C3 -1.8(8)
C6 C5 O1 C8 -1.2(4)
C6 C7 C8 O1 -0.1(3)
C6 C7 C8 O2 -179.6(4)
C6 C7 C9 C10 64.0(4)
C6 C7 S1 C16 -52.2(3)
C7 C8 O1 C5 0.8(3)
C7 C9 C10 C11 -71.2(4)
C7 C9 C10 C15 110.4(4)
C8 C7 C9 C10 -51.8(4)
C8 C7 S1 C16 60.4(3)
C9 C7 C8 O1 123.8(3)
C9 C7 C8 O2 -55.7(4)
C9 C7 S1 C16 -179.3(3)
C9 C10 C11 C12 -179.1(3)
C9 C10 C15 C14 178.5(4)
C10 C11 C12 C13 0.9(6)
C11 C10 C15 C14 0.1(6)
C11 C12 C13 C14 -0.4(7)
C12 C13 C14 C15 -0.2(7)
C13 C14 C15 C10 0.4(7)
C15 C10 C11 C12 -0.7(5)
C16 C17 C18 C19 179.7(4)
C16 C17 C22 C21 -179.1(4)
C17 C16 S1 C7 172.8(3)
C17 C18 C19 C20 -0.9(8)
C18 C17 C22 C21 0.2(6)
C18 C19 C20 C21 0.7(9)
C19 C20 C21 C22 0.0(9)
C20 C21 C22 C17 -0.4(8)
C22 C17 C18 C19 0.5(6)
O1 C5 C6 C1 179.6(3)
O1 C5 C6 C7 1.2(4)
O2 C8 O1 C5 -179.7(3)
S1 C7 C8 O1 -119.3(2)
S1 C7 C8 O2 61.2(4)
S1 C7 C9 C10 -170.9(3)
S1 C16 C17 C18 65.5(4)
S1 C16 C17 C22 -115.3(4)
